data_2102277
loop_
_publ_author_name
'Angel, R. J.'
'Bismayer, U.'
'Marshall, W. G.'

_publ_section_title
;
 Local and long-range order in ferroelastic lead phosphate at high
 pressure
;
_journal_issue 1
_journal_name_full 'Acta Crystallographica Section B'
_journal_page_first 1
_journal_page_last 9
_journal_paper_doi 10.1107/S0108768103026582
_journal_volume 60
_journal_year 2004
_chemical_formula_analytical WC
_chemical_formula_structural WC
_chemical_formula_sum 'C W'
_chemical_formula_weight 195.86
_chemical_name_common WC
_chemical_name_systematic ' ?'
_space_group_IT_number 187
_symmetry_cell_setting hexagonal
_symmetry_space_group_name_Hall 'P -6 2'
_symmetry_space_group_name_H-M 'P -6 m 2'
_cell_angle_alpha 90.0
_cell_angle_beta 90.0
_cell_angle_gamma 120.0
_cell_formula_units_Z 1
_cell_length_a 2.8916(9)
_cell_length_b 2.8916
_cell_length_c 2.8298(15)
_cell_measurement_temperature 298
_cell_volume 20.491(13)
_cod_data_source_file ws5002.cif
_cod_data_source_block S3P6T_phase_2
_cod_original_cell_volume 20.491(7)
_cod_database_code 2102277

loop_
_symmetry_equiv_pos_site_id
_symmetry_equiv_pos_as_xyz
1 +x,+y,+z
2 y-x,-x,-z
3 -y,x-y,+z
4 +x,+y,-z
5 y-x,-x,+z
6 -y,x-y,-z
7 y-x,+y,+z
8 +x,x-y,-z
9 -y,-x,+z
10 y-x,+y,-z
11 +x,x-y,+z
12 -y,-x,-z

loop_
_atom_site_label
_atom_site_fract_x
_atom_site_fract_y
_atom_site_fract_z
_atom_site_U_iso_or_equiv
_atom_site_thermal_displace_type
_atom_site_occupancy
_atom_site_type_symbol
W 0.0 0.0 0.0 0.025 Uiso 1.0 W
C 0.66667 0.33333 0.5 0.025 Uiso 1.0 C

loop_
_atom_type_symbol
W
C
